data_7101284
loop_
_publ_author_name
'Miao, Jian-Jun'
'Fu, Rui-Ling'
'Zhu, Jian-Min'
'Xu, Ke'
'Zhu, Jun-Jie'
'Chen, Hong-Yuan'

_publ_section_title
;
 Fabrication of Cd(OH)2 nanorings by ultrasonic chiselling on Cd(OH)2
 nanoplates
;
_journal_coden_ASTM CHCOFS
_journal_issue 28
_journal_name_full
;
 Chemical Communications (Cambridge, United Kingdom)
;
_journal_page_first 3013
_journal_page_last 3015
_journal_paper_doi 10.1039/b604688f
_journal_year 2006
_chemical_formula_sum 'C13 H14 N2 O2'
_chemical_formula_weight 230.26
_space_group_IT_number 43
_space_group_name_Hall 'F 2 -2d'
_space_group_name_H-M_alt 'F d d 2'
_symmetry_cell_setting orthorhombic
_symmetry_Int_Tables_number 43
_symmetry_space_group_name_Hall 'F 2 -2d'
_symmetry_space_group_name_H-M 'F d d 2'
_atom_sites_solution_hydrogens geom
_atom_sites_solution_primary direct
_atom_sites_solution_secondary difmap
_audit_creation_method SHELXL-97
_cell_angle_alpha 90.00
_cell_angle_beta 90.00
_cell_angle_gamma 90.00
_cell_formula_units_Z 8
_cell_length_a 18.3896(14)
_cell_length_b 26.778(2)
_cell_length_c 4.7968(4)
_cell_measurement_reflns_used 3275
_cell_measurement_temperature 90(2)
_cell_measurement_theta_max 28.17
_cell_measurement_theta_min 2.69
_cell_volume 2362.1(3)
_computing_cell_refinement 'Bruker SMART'
_computing_data_collection 'Bruker SMART'
_computing_data_reduction 'Bruker SAINT'
_computing_molecular_graphics 'Bruker SHELXTL'
_computing_publication_material 'Bruker SHELXTL'
_computing_structure_refinement 'SHELXL-97 (Sheldrick, 1997)'
_computing_structure_solution 'SHELXS-97 (Sheldrick, 1990)'
_diffrn_ambient_temperature 90(2)
_diffrn_detector_area_resol_mean 8.366
_diffrn_measured_fraction_theta_full 0.955
_diffrn_measured_fraction_theta_max 0.955
_diffrn_measurement_device_type 'CCD area detector'
_diffrn_measurement_method 'phi and omega scans'
_diffrn_radiation_monochromator graphite
_diffrn_radiation_source 'fine-focus sealed tube'
_diffrn_radiation_type MoK\a
_diffrn_radiation_wavelength 0.71073
_diffrn_reflns_av_R_equivalents 0.0142
_diffrn_reflns_av_sigmaI/netI 0.0175
_diffrn_reflns_limit_h_max 23
_diffrn_reflns_limit_h_min -10
_diffrn_reflns_limit_k_max 34
_diffrn_reflns_limit_k_min -33
_diffrn_reflns_limit_l_max 6
_diffrn_reflns_limit_l_min -6
_diffrn_reflns_number 3504
_diffrn_reflns_theta_full 28.17
_diffrn_reflns_theta_max 28.17
_diffrn_reflns_theta_min 2.69
_exptl_absorpt_coefficient_mu 0.089
_exptl_absorpt_correction_T_max 0.9738
_exptl_absorpt_correction_T_min 0.9486
_exptl_absorpt_correction_type empirical
_exptl_crystal_colour colorless
_exptl_crystal_density_diffrn 1.295
_exptl_crystal_density_method 'not measured'
_exptl_crystal_description prism
_exptl_crystal_F_000 976
_exptl_crystal_size_max 0.60
_exptl_crystal_size_mid 0.35
_exptl_crystal_size_min 0.30
_refine_diff_density_max 0.205
_refine_diff_density_min -0.285
_refine_diff_density_rms 0.080
_refine_ls_abs_structure_details 'Flack H D (1983), Acta Cryst. A39, 876-881'
_refine_ls_abs_structure_Flack 0.0(12)
_refine_ls_extinction_method none
_refine_ls_goodness_of_fit_ref 1.105
_refine_ls_hydrogen_treatment constr
_refine_ls_matrix_type full
_refine_ls_number_parameters 79
_refine_ls_number_reflns 1338
_refine_ls_number_restraints 1
_refine_ls_restrained_S_all 1.105
_refine_ls_R_factor_all 0.0324
_refine_ls_R_factor_gt 0.0320
_refine_ls_shift/su_max 0.001
_refine_ls_shift/su_mean 0.000
_refine_ls_structure_factor_coef Fsqd
_refine_ls_weighting_details 'calc w=1/[\s^2^(Fo^2^)+(0.0550P)^2^+1.1357P] where P=(Fo^2^+2Fc^2^)/3'
_refine_ls_weighting_scheme calc
_refine_ls_wR_factor_gt 0.0836
_refine_ls_wR_factor_ref 0.0839
_reflns_number_gt 1321
_reflns_number_total 1338
_reflns_threshold_expression >2sigma(I)
_cod_data_source_file b604688f.txt
_cod_depositor_comments
;
The following automatic conversions were performed:
'_symmetry_cell_setting' value 'Orthorhombic' changed to 'orthorhombic'
according to '/home/saulius/struct/CIF-dictionaries/cif_core.dic'
dictionary named 'cif_core.dic' version 2.4.1 from 2010-06-29.

Automatic conversion script
Id: cif_fix_enum 1527 2010-12-29 10:47:43Z saulius 
;
_cod_database_code 7101284

loop_
_symmetry_equiv_pos_as_xyz
'x, y, z'
'-x, -y, z'
'-x+1/4, y+1/4, z+1/4'
'x+1/4, -y+1/4, z+1/4'
'x, y+1/2, z+1/2'
'-x, -y+1/2, z+1/2'
'-x+1/4, y+3/4, z+3/4'
'x+1/4, -y+3/4, z+3/4'
'x+1/2, y, z+1/2'
'-x+1/2, -y, z+1/2'
'-x+3/4, y+1/4, z+3/4'
'x+3/4, -y+1/4, z+3/4'
'x+1/2, y+1/2, z'
'-x+1/2, -y+1/2, z'
'-x+3/4, y+3/4, z+1/4'
'x+3/4, -y+3/4, z+1/4'

loop_
_atom_site_label
_atom_site_type_symbol
_atom_site_fract_x
_atom_site_fract_y
_atom_site_fract_z
_atom_site_U_iso_or_equiv
_atom_site_adp_type
_atom_site_occupancy
_atom_site_symmetry_multiplicity
_atom_site_calc_flag
_atom_site_refinement_flags
C1 C 0.83481(6) 0.05901(4) 0.8084(3) 0.0217(3) Uani 1 1 d .
H1 H 0.8084 0.0771 0.9452 0.026 Uiso 1 1 calc R
C2 C 0.82096(6) 0.01029(5) 0.7279(3) 0.0206(2) Uani 1 1 d .
H2 H 0.7838 -0.0109 0.7985 0.025 Uiso 1 1 calc R
C3 C 0.87222(6) -0.00180(4) 0.5220(2) 0.0185(2) Uani 1 1 d .
H3 H 0.8760 -0.0328 0.4267 0.022 Uiso 1 1 calc R
C4 C 0.91665(6) 0.03983(4) 0.4823(2) 0.0171(2) Uani 1 1 d .
C5 C 0.97824(6) 0.04568(4) 0.2966(2) 0.0185(2) Uani 1 1 d .
C6 C 1.0000 0.0000 0.1261(3) 0.0194(3) Uani 1 2 d S
H4 H 1.0413 0.0093 0.0041 0.023 Uiso 0.50 1 calc PR
H5 H 0.9587 -0.0093 0.0041 0.023 Uiso 0.50 1 calc PR
C7 C 0.92069(7) 0.12760(4) 0.6923(3) 0.0288(3) Uani 1 1 d .
H6 H 0.8909 0.1460 0.8268 0.043 Uiso 1 1 calc R
H7 H 0.9193 0.1447 0.5116 0.043 Uiso 1 1 calc R
H8 H 0.9710 0.1261 0.7593 0.043 Uiso 1 1 calc R
N1 N 0.89205(5) 0.07676(4) 0.6612(2) 0.0196(2) Uani 1 1 d .
O1 O 1.01166(5) 0.08504(3) 0.2712(2) 0.0267(2) Uani 1 1 d .

loop_
_atom_site_aniso_label
_atom_site_aniso_U_11
_atom_site_aniso_U_22
_atom_site_aniso_U_33
_atom_site_aniso_U_23
_atom_site_aniso_U_13
_atom_site_aniso_U_12
C1 0.0197(5) 0.0239(5) 0.0216(6) 0.0005(4) 0.0002(4) 0.0046(4)
C2 0.0174(5) 0.0241(5) 0.0204(5) 0.0011(4) -0.0004(5) 0.0003(4)
C3 0.0173(5) 0.0191(5) 0.0190(6) -0.0002(4) -0.0017(4) -0.0007(4)
C4 0.0180(5) 0.0162(5) 0.0169(5) 0.0002(4) -0.0030(4) 0.0018(4)
C5 0.0175(5) 0.0197(5) 0.0182(5) 0.0037(4) -0.0011(4) 0.0018(4)
C6 0.0196(7) 0.0237(7) 0.0150(7) 0.000 0.000 0.0006(6)
C7 0.0331(6) 0.0164(5) 0.0369(8) -0.0033(5) 0.0051(5) -0.0004(4)
N1 0.0201(5) 0.0167(4) 0.0221(5) -0.0003(3) -0.0001(4) 0.0034(3)
O1 0.0263(4) 0.0206(4) 0.0333(5) 0.0046(4) 0.0055(4) -0.0029(3)

loop_
_atom_type_symbol
_atom_type_description
_atom_type_scat_dispersion_real
_atom_type_scat_dispersion_imag
_atom_type_scat_source
C C 0.0033 0.0016 'International Tables Vol C Tables 4.2.6.8 and 6.1.1.4'
H H 0.0000 0.0000 'International Tables Vol C Tables 4.2.6.8 and 6.1.1.4'
N N 0.0061 0.0033 'International Tables Vol C Tables 4.2.6.8 and 6.1.1.4'
O O 0.0106 0.0060 'International Tables Vol C Tables 4.2.6.8 and 6.1.1.4'

loop_
_geom_angle_atom_site_label_1
_geom_angle_atom_site_label_2
_geom_angle_atom_site_label_3
_geom_angle
_geom_angle_site_symmetry_1
_geom_angle_site_symmetry_3
N1 C1 C2 109.19(10) . .
N1 C1 H1 125.4 . .
C2 C1 H1 125.4 . .
C1 C2 C3 106.87(10) . .
C1 C2 H2 126.6 . .
C3 C2 H2 126.6 . .
C4 C3 C2 107.77(10) . .
C4 C3 H3 126.1 . .
C2 C3 H3 126.1 . .
N1 C4 C3 107.14(10) . .
N1 C4 C5 123.96(10) . .
C3 C4 C5 128.90(10) . .
O1 C5 C4 123.07(10) . .
O1 C5 C6 120.32(10) . .
C4 C5 C6 116.61(9) . .
C5 C6 C5 115.14(14) . 2_755
C5 C6 H4 108.5 . .
C5 C6 H4 108.5 2_755 .
C5 C6 H5 108.5 . .
C5 C6 H5 108.5 2_755 .
H4 C6 H5 107.5 . .
N1 C7 H6 109.5 . .
N1 C7 H7 109.5 . .
H6 C7 H7 109.5 . .
N1 C7 H8 109.5 . .
H6 C7 H8 109.5 . .
H7 C7 H8 109.5 . .
C1 N1 C4 109.04(10) . .
C1 N1 C7 123.50(10) . .
C4 N1 C7 127.45(10) . .

loop_
_geom_bond_atom_site_label_1
_geom_bond_atom_site_label_2
_geom_bond_distance
_geom_bond_site_symmetry_2
C1 N1 1.3536(16) .
C1 C2 1.3842(17) .
C1 H1 0.9500 .
C2 C3 1.4032(16) .
C2 H2 0.9500 .
C3 C4 1.3952(14) .
C3 H3 0.9500 .
C4 N1 1.3854(14) .
C4 C5 1.4495(16) .
C5 O1 1.2261(14) .
C5 C6 1.5249(14) .
C6 C5 1.5249(14) 2_755
C6 H4 0.9900 .
C6 H5 0.9900 .
C7 N1 1.4672(14) .
C7 H6 0.9800 .
C7 H7 0.9800 .
C7 H8 0.9800 .

loop_
_geom_torsion_atom_site_label_1
_geom_torsion_atom_site_label_2
_geom_torsion_atom_site_label_3
_geom_torsion_atom_site_label_4
_geom_torsion
_geom_torsion_site_symmetry_4
N1 C1 C2 C3 -0.13(13) .
C1 C2 C3 C4 0.33(13) .
C2 C3 C4 N1 -0.40(13) .
C2 C3 C4 C5 178.75(11) .
N1 C4 C5 O1 -4.03(17) .
C3 C4 C5 O1 176.95(12) .
N1 C4 C5 C6 176.76(10) .
C3 C4 C5 C6 -2.26(16) .
O1 C5 C6 C5 120.51(12) 2_755
C4 C5 C6 C5 -60.25(8) 2_755
C2 C1 N1 C4 -0.12(13) .
C2 C1 N1 C7 179.21(11) .
C3 C4 N1 C1 0.33(12) .
C5 C4 N1 C1 -178.87(10) .
C3 C4 N1 C7 -178.97(11) .
C5 C4 N1 C7 1.83(18) .
